data_4022670
loop_
_publ_author_name
'Andr\'es Garc\'ia-Granados'
'Andr\'es Parra'
'Francisco Rivas'
'Alejandro J. Segovia'

_publ_section_title
;
 Seven-Membered Cyclic Sulfite Eudesmane Derivatives: Partial
 Synthesis, Structural Determination, and Enzymatic Resolution
;
_journal_name_full 'Journal of Organic Chemistry'
_journal_page_first 643
_journal_page_last 646
_journal_paper_doi 10.1021/jo0620866
_journal_volume 72
_journal_year 2007
_chemical_formula_sum 'C17 H28 O5 S'
_chemical_formula_weight 344.45
_chemical_name_systematic
;
 3B-acetoxy-4A,5A,7A,11B-H-eudesman-6A,12-diyl-S(S)-cyclic-sulfite
;
_space_group_IT_number 4
_symmetry_cell_setting monoclinic
_symmetry_space_group_name_Hall 'P 2yb'
_symmetry_space_group_name_H-M 'P 1 21 1'
_atom_sites_solution_hydrogens geom
_atom_sites_solution_primary direct
_atom_sites_solution_secondary difmap
_audit_creation_method SHELXL-97
_cell_angle_alpha 90.00
_cell_angle_beta 91.3750(10)
_cell_angle_gamma 90.00
_cell_formula_units_Z 2
_cell_length_a 8.6727(5)
_cell_length_b 9.3435(5)
_cell_length_c 11.1483(6)
_cell_measurement_temperature 298(2)
_cell_volume 903.12(9)
_computing_structure_refinement 'SHELXL-97 (Sheldrick, 1997)'
_diffrn_ambient_temperature 298(2)
_diffrn_measured_fraction_theta_full 0.942
_diffrn_measured_fraction_theta_max 0.942
_diffrn_radiation_monochromator graphite
_diffrn_radiation_source 'fine-focus sealed tube'
_diffrn_radiation_type MoK\a
_diffrn_radiation_wavelength 0.71073
_diffrn_reflns_av_R_equivalents 0.0138
_diffrn_reflns_av_sigmaI/netI 0.0164
_diffrn_reflns_limit_h_max 11
_diffrn_reflns_limit_h_min -11
_diffrn_reflns_limit_k_max 12
_diffrn_reflns_limit_k_min -12
_diffrn_reflns_limit_l_max 14
_diffrn_reflns_limit_l_min -14
_diffrn_reflns_number 10476
_diffrn_reflns_theta_full 28.20
_diffrn_reflns_theta_max 28.20
_diffrn_reflns_theta_min 1.83
_exptl_absorpt_coefficient_mu 0.201
_exptl_crystal_colour colourless
_exptl_crystal_density_diffrn 1.267
_exptl_crystal_density_method 'not measured'
_exptl_crystal_description 'short prism'
_exptl_crystal_F_000 372
_refine_diff_density_max 0.222
_refine_diff_density_min -0.242
_refine_diff_density_rms 0.066
_refine_ls_abs_structure_details 'Flack H D (1983), Acta Cryst. A39, 876-881'
_refine_ls_abs_structure_Flack 0.00(7)
_refine_ls_extinction_method none
_refine_ls_goodness_of_fit_ref 1.050
_refine_ls_hydrogen_treatment mixed
_refine_ls_matrix_type full
_refine_ls_number_parameters 212
_refine_ls_number_reflns 4009
_refine_ls_number_restraints 1
_refine_ls_restrained_S_all 1.050
_refine_ls_R_factor_all 0.0423
_refine_ls_R_factor_gt 0.0414
_refine_ls_shift/su_max 0.005
_refine_ls_shift/su_mean 0.000
_refine_ls_structure_factor_coef Fsqd
_refine_ls_weighting_details 'calc w=1/[\s^2^(Fo^2^)+(0.0780P)^2^+0.0650P] where P=(Fo^2^+2Fc^2^)/3'
_refine_ls_weighting_scheme calc
_refine_ls_wR_factor_gt 0.1107
_refine_ls_wR_factor_ref 0.1116
_reflns_number_gt 3883
_reflns_number_total 4009
_reflns_threshold_expression >2sigma(I)
_cod_data_source_file jo0620866si20061009_064824.cif
_cod_data_source_block 3B-acetoxy-4A,5A,7A,11B-H-eudesman-6A,12-diyl-S(S)-cyclic-sulfite
_cod_original_sg_symbol_H-M 'P 21'
_cod_database_code 4022670

loop_
_symmetry_equiv_pos_as_xyz
'x, y, z'
'-x, y+1/2, -z'

loop_
_atom_site_label
_atom_site_type_symbol
_atom_site_fract_x
_atom_site_fract_y
_atom_site_fract_z
_atom_site_U_iso_or_equiv
_atom_site_adp_type
_atom_site_occupancy
_atom_site_symmetry_multiplicity
_atom_site_calc_flag
_atom_site_refinement_flags
S1 S 1.10451(5) 0.17531(6) 0.55978(4) 0.05293(14) Uani 1 1 d .
O4 O 0.98060(13) 0.27672(14) 0.49153(10) 0.0414(3) Uani 1 1 d .
C6 C 0.83573(17) 0.21354(16) 0.44430(14) 0.0368(3) Uani 1 1 d .
H6 H 0.8446 0.1091 0.4400 0.044 Uiso 1 1 calc R
C11 C 0.72252(19) 0.1737(2) 0.65160(14) 0.0441(3) Uani 1 1 d .
H11 H 0.7011 0.0727 0.6344 0.053 Uiso 1 1 calc R
C5 C 0.81553(17) 0.27715(17) 0.31819(13) 0.0369(3) Uani 1 1 d .
H5 H 0.8212 0.3809 0.3303 0.044 Uiso 1 1 calc R
C12 C 0.87951(19) 0.1820(2) 0.71428(15) 0.0472(4) Uani 1 1 d .
H12A H 0.9131 0.2810 0.7177 0.057 Uiso 1 1 calc R
H12B H 0.8716 0.1474 0.7959 0.057 Uiso 1 1 calc R
C7 C 0.71005(17) 0.25633(18) 0.53170(15) 0.0410(3) Uani 1 1 d .
H7 H 0.7240 0.3582 0.5500 0.049 Uiso 1 1 calc R
C4 C 0.9514(2) 0.24227(19) 0.23575(15) 0.0434(4) Uani 1 1 d .
H4 H 1.0434 0.2844 0.2743 0.052 Uiso 1 1 calc R
O5 O 1.19856(17) 0.2802(3) 0.62333(13) 0.0725(5) Uani 1 1 d .
O1 O 1.03407(18) 0.27198(17) 0.02782(11) 0.0590(4) Uani 1 1 d .
C9 C 0.5366(2) 0.3116(3) 0.35156(19) 0.0594(5) Uani 1 1 d .
H9A H 0.5547 0.4134 0.3615 0.071 Uiso 1 1 calc R
H9B H 0.4328 0.2992 0.3187 0.071 Uiso 1 1 calc R
O3 O 0.99331(16) 0.09685(16) 0.65150(13) 0.0559(3) Uani 1 1 d .
C3 C 0.9262(2) 0.3228(2) 0.11670(15) 0.0496(4) Uani 1 1 d .
H3 H 0.9437 0.4252 0.1304 0.060 Uiso 1 1 calc R
C10 C 0.6524(2) 0.2510(2) 0.26296(16) 0.0478(4) Uani 1 1 d .
C13 C 0.6040(3) 0.2251(3) 0.74173(19) 0.0664(6) Uani 1 1 d .
H13A H 0.6147 0.1704 0.8143 0.100 Uiso 1 1 calc R
H13B H 0.5019 0.2127 0.7082 0.100 Uiso 1 1 calc R
H13C H 0.6212 0.3246 0.7592 0.100 Uiso 1 1 calc R
C1 C 0.6422(2) 0.3392(3) 0.14630(18) 0.0599(5) Uani 1 1 d .
H1A H 0.5425 0.3227 0.1074 0.072 Uiso 1 1 calc R
H1B H 0.6490 0.4401 0.1662 0.072 Uiso 1 1 calc R
C16 C 1.1759(2) 0.3242(2) 0.02759(17) 0.0521(4) Uani 1 1 d .
C8 C 0.5491(2) 0.2386(3) 0.47374(18) 0.0594(5) Uani 1 1 d .
H8A H 0.5266 0.1374 0.4643 0.071 Uiso 1 1 calc R
H8B H 0.4729 0.2791 0.5263 0.071 Uiso 1 1 calc R
O2 O 1.2207(2) 0.4167(2) 0.09383(19) 0.0872(6) Uani 1 1 d .
C2 C 0.7682(3) 0.3024(3) 0.05931(17) 0.0625(5) Uani 1 1 d .
H2A H 0.7565 0.2037 0.0337 0.075 Uiso 1 1 calc R
H2B H 0.7581 0.3629 -0.0111 0.075 Uiso 1 1 calc R
C17 C 1.2706(3) 0.2522(3) -0.0651(2) 0.0680(6) Uani 1 1 d .
H17A H 1.3685 0.2995 -0.0700 0.102 Uiso 1 1 calc R
H17B H 1.2175 0.2570 -0.1416 0.102 Uiso 1 1 calc R
H17C H 1.2864 0.1538 -0.0432 0.102 Uiso 1 1 calc R
C14 C 0.6136(3) 0.0942(3) 0.2363(2) 0.0691(6) Uani 1 1 d .
H14A H 0.6405 0.0366 0.3050 0.104 Uiso 1 1 calc R
H14B H 0.6708 0.0623 0.1687 0.104 Uiso 1 1 calc R
H14C H 0.5052 0.0852 0.2186 0.104 Uiso 1 1 calc R
C15 C 0.9873(3) 0.0829(3) 0.2183(2) 0.0658(6) Uani 1 1 d .
H15A H 0.9180 0.0436 0.1585 0.099 Uiso 1 1 calc R
H15B H 0.9747 0.0331 0.2927 0.099 Uiso 1 1 calc R
H15C H 1.0916 0.0723 0.1927 0.099 Uiso 1 1 calc R

loop_
_atom_site_aniso_label
_atom_site_aniso_U_11
_atom_site_aniso_U_22
_atom_site_aniso_U_33
_atom_site_aniso_U_23
_atom_site_aniso_U_13
_atom_site_aniso_U_12
S1 0.0362(2) 0.0754(3) 0.0473(2) 0.0030(2) 0.00459(15) 0.0157(2)
O4 0.0331(5) 0.0483(6) 0.0428(6) 0.0043(5) 0.0000(4) -0.0018(4)
C6 0.0314(7) 0.0378(7) 0.0413(7) -0.0002(5) 0.0036(5) -0.0006(5)
C11 0.0420(7) 0.0479(8) 0.0430(7) 0.0031(7) 0.0110(6) -0.0016(7)
C5 0.0339(7) 0.0376(7) 0.0393(7) -0.0020(6) 0.0021(5) -0.0022(5)
C12 0.0457(8) 0.0540(9) 0.0424(7) 0.0075(8) 0.0085(6) 0.0055(8)
C7 0.0329(7) 0.0463(9) 0.0441(8) 0.0023(7) 0.0063(6) 0.0014(6)
C4 0.0412(8) 0.0507(9) 0.0384(8) -0.0036(6) 0.0041(6) -0.0001(7)
O5 0.0393(7) 0.1218(14) 0.0559(8) -0.0008(9) -0.0053(6) -0.0063(8)
O1 0.0660(9) 0.0714(9) 0.0403(6) -0.0117(6) 0.0130(6) -0.0111(7)
C9 0.0366(9) 0.0824(14) 0.0590(11) 0.0085(10) -0.0009(7) 0.0072(9)
O3 0.0537(8) 0.0556(8) 0.0587(7) 0.0120(6) 0.0094(6) 0.0197(6)
C3 0.0544(10) 0.0575(10) 0.0372(8) -0.0028(7) 0.0065(7) -0.0036(8)
C10 0.0373(8) 0.0579(10) 0.0480(9) 0.0032(8) -0.0050(7) -0.0039(7)
C13 0.0499(11) 0.1000(18) 0.0501(10) 0.0039(10) 0.0174(8) 0.0092(11)
C1 0.0503(10) 0.0804(14) 0.0483(10) 0.0088(10) -0.0089(8) -0.0010(9)
C16 0.0560(10) 0.0570(11) 0.0435(9) 0.0000(8) 0.0062(7) 0.0032(8)
C8 0.0319(8) 0.0911(15) 0.0554(10) 0.0084(10) 0.0065(7) -0.0003(9)
O2 0.0616(10) 0.0977(15) 0.1030(13) -0.0476(12) 0.0195(9) -0.0132(10)
C2 0.0615(12) 0.0858(15) 0.0400(9) 0.0027(10) -0.0048(8) -0.0059(11)
C17 0.0728(14) 0.0788(15) 0.0533(11) -0.0043(10) 0.0171(10) 0.0074(12)
C14 0.0576(12) 0.0710(14) 0.0784(15) -0.0064(11) -0.0054(11) -0.0235(11)
C15 0.0760(15) 0.0546(12) 0.0676(13) -0.0024(10) 0.0213(11) 0.0117(10)

loop_
_atom_type_symbol
_atom_type_description
_atom_type_scat_dispersion_real
_atom_type_scat_dispersion_imag
_atom_type_scat_source
C C 0.0033 0.0016 'International Tables Vol C Tables 4.2.6.8 and 6.1.1.4'
H H 0.0000 0.0000 'International Tables Vol C Tables 4.2.6.8 and 6.1.1.4'
O O 0.0106 0.0060 'International Tables Vol C Tables 4.2.6.8 and 6.1.1.4'
S S 0.1246 0.1234 'International Tables Vol C Tables 4.2.6.8 and 6.1.1.4'

loop_
_geom_angle_atom_site_label_1
_geom_angle_atom_site_label_2
_geom_angle_atom_site_label_3
_geom_angle
O5 S1 O3 109.77(9)
O5 S1 O4 101.22(10)
O3 S1 O4 99.55(6)
C6 O4 S1 119.12(10)
O4 C6 C7 106.35(12)
O4 C6 C5 104.48(11)
C7 C6 C5 114.50(12)
C12 C11 C13 106.90(14)
C12 C11 C7 114.60(14)
C13 C11 C7 112.13(16)
C6 C5 C4 113.06(12)
C6 C5 C10 112.75(13)
C4 C5 C10 115.60(13)
O3 C12 C11 111.16(15)
C6 C7 C8 110.99(14)
C6 C7 C11 112.56(13)
C8 C7 C11 110.77(14)
C15 C4 C3 112.98(17)
C15 C4 C5 116.09(15)
C3 C4 C5 108.41(14)
C16 O1 C3 119.52(15)
C8 C9 C10 112.08(17)
C12 O3 S1 118.79(12)
O1 C3 C2 105.16(14)
O1 C3 C4 110.33(15)
C2 C3 C4 114.36(16)
C14 C10 C9 109.49(19)
C14 C10 C1 109.91(18)
C9 C10 C1 108.68(17)
C14 C10 C5 115.02(16)
C9 C10 C5 106.97(14)
C1 C10 C5 106.55(15)
C2 C1 C10 112.96(18)
O2 C16 O1 123.62(19)
O2 C16 C17 125.2(2)
O1 C16 C17 111.17(18)
C9 C8 C7 111.87(16)
C3 C2 C1 111.13(16)

loop_
_geom_bond_atom_site_label_1
_geom_bond_atom_site_label_2
_geom_bond_distance
S1 O5 1.449(2)
S1 O3 1.6001(15)
S1 O4 1.6100(12)
O4 C6 1.4740(18)
C6 C7 1.532(2)
C6 C5 1.533(2)
C11 C12 1.517(2)
C11 C13 1.532(2)
C11 C7 1.545(2)
C5 C4 1.546(2)
C5 C10 1.548(2)
C12 O3 1.459(2)
C7 C8 1.533(2)
C4 C15 1.535(3)
C4 C3 1.537(2)
O1 C16 1.324(3)
O1 C3 1.458(2)
C9 C8 1.525(3)
C9 C10 1.534(3)
C3 C2 1.511(3)
C10 C14 1.531(3)
C10 C1 1.541(3)
C1 C2 1.518(3)
C16 O2 1.195(3)
C16 C17 1.495(3)

loop_
_cod_related_entry_id
_cod_related_entry_database
_cod_related_entry_code
1 ChemSpider 21194176
